data_4062854
_journal_name_full Organometallics
_journal_year 2004
_chemical_formula_sum 'C20 H20 Br2 N2 O2 Se2'
_chemical_formula_weight 638.12
_space_group_IT_number 14
_symmetry_cell_setting monoclinic
_symmetry_space_group_name_Hall '-P 2ybc'
_symmetry_space_group_name_H-M 'P 1 21/c 1'
_cell_angle_alpha 90.00
_cell_angle_beta 97.4610(10)
_cell_angle_gamma 90.00
_cell_formula_units_Z 4
_cell_length_a 7.8729(4)
_cell_length_b 14.4935(7)
_cell_length_c 18.7790(9)
_cell_measurement_temperature 293(2)
_cell_volume 2124.65(18)
_diffrn_ambient_temperature 293(2)
_exptl_crystal_density_diffrn 1.995
_cod_depositor_comments
;
The following automatic conversions were performed:
'_symmetry_cell_setting' value 'Monoclinic' changed to 'monoclinic'
according to '/home/saulius/struct/CIF-dictionaries/cif_core.dic'
dictionary named 'cif_core.dic' version 2.4.1 from 2010-06-29.

Automatic conversion script
Id: cif_fix_enum 1527 2010-12-29 10:47:43Z saulius 
;
_cod_original_sg_symbol_H-M 'P 21'
_cod_database_code 4062854

loop_
_symmetry_equiv_pos_as_xyz
'x, y, z'
'-x, y+1/2, -z+1/2'
'-x, -y, -z'
'x, -y-1/2, z-1/2'

loop_
_atom_site_label
_atom_site_type_symbol
_atom_site_fract_x
_atom_site_fract_y
_atom_site_fract_z
_atom_site_U_iso_or_equiv
_atom_site_adp_type
_atom_site_occupancy
_atom_site_symmetry_multiplicity
_atom_site_calc_flag
_atom_site_refinement_flags
_atom_site_disorder_assembly
_atom_site_disorder_group
Se1 Se 0.44548(8) 0.64491(5) 0.24021(3) 0.04079(17) Uani 1 1 d . . .
Br1 Br 0.39166(10) 0.57372(6) 0.10457(4) 0.0618(2) Uani 1 1 d . . .
O1 O 0.4566(6) 0.6470(3) 0.4568(2) 0.0470(11) Uani 1 1 d . . .
N1 N 0.4794(7) 0.6910(3) 0.3397(3) 0.0391(12) Uani 1 1 d . . .
C1A C 0.3735(7) 0.5372(4) 0.2847(3) 0.0348(13) Uani 1 1 d . . .
C2A C 0.3123(8) 0.4566(4) 0.2512(4) 0.0445(15) Uani 1 1 d . . .
H2AA H 0.3044 0.4506 0.2015 0.053 Uiso 1 1 calc R . .
C3A C 0.2631(9) 0.3853(5) 0.2925(4) 0.0545(18) Uani 1 1 d . . .
H3AA H 0.2218 0.3311 0.2700 0.065 Uiso 1 1 calc R . .
C4A C 0.2732(9) 0.3919(5) 0.3663(4) 0.0558(19) Uani 1 1 d . . .
H4AA H 0.2393 0.3427 0.3930 0.067 Uiso 1 1 calc R . .
C5A C 0.3340(8) 0.4720(4) 0.4001(4) 0.0454(16) Uani 1 1 d . . .
H5AA H 0.3411 0.4776 0.4498 0.054 Uiso 1 1 calc R . .
C6A C 0.3845(7) 0.5443(4) 0.3591(3) 0.0369(13) Uani 1 1 d . . .
C7A C 0.4430(8) 0.6320(4) 0.3872(3) 0.0381(14) Uani 1 1 d . . .
C8A C 0.5189(12) 0.7379(5) 0.4814(4) 0.065(2) Uani 1 1 d . . .
H8AA H 0.6429 0.7364 0.4914 0.078 Uiso 1 1 calc R . .
H8AB H 0.4740 0.7529 0.5257 0.078 Uiso 1 1 calc R . .
C9A C 0.4675(10) 0.8105(5) 0.4276(4) 0.060(2) Uani 1 1 d . . .
H9AA H 0.5151 0.8693 0.4448 0.072 Uiso 1 1 calc R . .
H9AB H 0.3437 0.8160 0.4202 0.072 Uiso 1 1 calc R . .
C10A C 0.5313(9) 0.7863(4) 0.3582(4) 0.0460(16) Uani 1 1 d . . .
H10A H 0.4827 0.8280 0.3205 0.055 Uiso 1 1 calc R . .
H10B H 0.6550 0.7916 0.3631 0.055 Uiso 1 1 calc R . .
Se2 Se -0.04387(8) 0.65869(4) 0.30400(4) 0.04315(18) Uani 1 1 d . . .
Br2 Br -0.00764(10) 0.73830(6) 0.43605(5) 0.0634(2) Uani 1 1 d . . .
O2 O -0.1499(6) 0.4556(3) 0.1560(2) 0.0549(12) Uani 1 1 d . . .
N2 N -0.0751(7) 0.5966(4) 0.2093(3) 0.0429(13) Uani 1 1 d . . .
C1B C -0.1174(7) 0.5428(4) 0.3359(3) 0.0367(13) Uani 1 1 d . . .
C2B C -0.1366(8) 0.5177(5) 0.4058(4) 0.0445(15) Uani 1 1 d . . .
H2BA H -0.1163 0.5604 0.4429 0.053 Uiso 1 1 calc R . .
C3B C -0.1856(9) 0.4291(5) 0.4197(4) 0.0503(17) Uani 1 1 d . . .
H3BA H -0.1981 0.4121 0.4665 0.060 Uiso 1 1 calc R . .
C4B C -0.2165(9) 0.3650(5) 0.3650(4) 0.0520(17) Uani 1 1 d . . .
H4BA H -0.2504 0.3055 0.3751 0.062 Uiso 1 1 calc R . .
C5B C -0.1974(8) 0.3887(4) 0.2956(4) 0.0430(15) Uani 1 1 d . . .
H5BA H -0.2169 0.3455 0.2589 0.052 Uiso 1 1 calc R . .
C6B C -0.1487(7) 0.4783(4) 0.2811(3) 0.0386(14) Uani 1 1 d . . .
C7B C -0.1230(8) 0.5115(5) 0.2118(3) 0.0409(14) Uani 1 1 d . . .
C8B C -0.1040(12) 0.4911(6) 0.0883(4) 0.073(2) Uani 1 1 d . . .
H8BA H -0.1720 0.4599 0.0487 0.088 Uiso 1 1 calc R . .
H8BB H 0.0157 0.4777 0.0854 0.088 Uiso 1 1 calc R . .
C9B C -0.1322(11) 0.5904(7) 0.0814(4) 0.073(2) Uani 1 1 d . . .
H9BA H -0.2544 0.6025 0.0764 0.088 Uiso 1 1 calc R . .
H9BB H -0.0900 0.6118 0.0380 0.088 Uiso 1 1 calc R . .
C10B C -0.0479(10) 0.6432(5) 0.1429(4) 0.0554(19) Uani 1 1 d . . .
H10C H 0.0739 0.6479 0.1398 0.066 Uiso 1 1 calc R . .
H10D H -0.0949 0.7051 0.1423 0.066 Uiso 1 1 calc R . .

loop_
_atom_site_aniso_label
_atom_site_aniso_U_11
_atom_site_aniso_U_22
_atom_site_aniso_U_33
_atom_site_aniso_U_23
_atom_site_aniso_U_13
_atom_site_aniso_U_12
Se1 0.0399(3) 0.0418(4) 0.0411(4) 0.0080(3) 0.0069(3) -0.0008(3)
Br1 0.0651(5) 0.0806(6) 0.0426(4) 0.0000(4) 0.0176(3) 0.0029(4)
O1 0.066(3) 0.039(3) 0.035(2) 0.000(2) 0.002(2) -0.006(2)
N1 0.048(3) 0.030(3) 0.039(3) 0.006(2) 0.003(2) -0.003(2)
C1A 0.029(3) 0.031(3) 0.045(4) 0.006(3) 0.006(2) 0.003(2)
C2A 0.047(4) 0.042(4) 0.046(4) -0.005(3) 0.008(3) 0.003(3)
C3A 0.064(5) 0.032(4) 0.067(5) -0.004(3) 0.006(4) -0.006(3)
C4A 0.064(5) 0.040(4) 0.063(5) 0.014(3) 0.006(4) -0.007(3)
C5A 0.054(4) 0.041(4) 0.041(4) 0.004(3) 0.003(3) -0.003(3)
C6A 0.036(3) 0.036(3) 0.039(3) 0.005(3) 0.003(3) -0.002(3)
C7A 0.039(3) 0.036(3) 0.038(3) 0.007(3) -0.001(3) 0.005(3)
C8A 0.097(6) 0.053(5) 0.046(4) -0.010(4) 0.009(4) -0.013(4)
C9A 0.067(5) 0.040(4) 0.076(5) -0.011(4) 0.019(4) -0.008(4)
C10A 0.048(4) 0.038(4) 0.050(4) 0.008(3) -0.003(3) -0.010(3)
Se2 0.0404(3) 0.0325(3) 0.0581(4) 0.0054(3) 0.0119(3) 0.0040(3)
Br2 0.0631(5) 0.0527(5) 0.0730(6) -0.0169(4) 0.0039(4) -0.0022(4)
O2 0.075(3) 0.051(3) 0.038(3) 0.000(2) 0.010(2) -0.008(3)
N2 0.051(3) 0.035(3) 0.045(3) 0.009(2) 0.013(2) 0.007(2)
C1B 0.027(3) 0.033(3) 0.050(4) 0.005(3) 0.006(3) -0.001(2)
C2B 0.043(3) 0.051(4) 0.041(4) -0.003(3) 0.010(3) -0.004(3)
C3B 0.053(4) 0.052(4) 0.048(4) 0.011(3) 0.016(3) 0.001(3)
C4B 0.055(4) 0.041(4) 0.061(5) 0.011(3) 0.012(3) -0.010(3)
C5B 0.043(3) 0.040(4) 0.046(4) 0.001(3) 0.002(3) -0.009(3)
C6B 0.032(3) 0.040(4) 0.043(4) 0.003(3) 0.002(3) -0.001(3)
C7B 0.040(3) 0.044(4) 0.039(4) 0.006(3) 0.003(3) 0.009(3)
C8B 0.106(7) 0.075(6) 0.040(4) 0.006(4) 0.015(4) -0.005(5)
C9B 0.075(6) 0.095(7) 0.052(5) 0.027(5) 0.018(4) -0.009(5)
C10B 0.069(5) 0.043(4) 0.057(5) 0.017(4) 0.024(4) 0.015(4)

loop_
_geom_bond_atom_site_label_1
_geom_bond_atom_site_label_2
_geom_bond_distance
_geom_bond_site_symmetry_2
_geom_bond_publ_flag
Se1 C1A 1.892(6) . ?
Se1 N1 1.970(5) . ?
Se1 Br1 2.7299(10) . ?
O1 C7A 1.315(7) . ?
O1 C8A 1.460(8) . ?
N1 C7A 1.294(7) . ?
N1 C10A 1.469(8) . ?
C1A C2A 1.384(8) . ?
C1A C6A 1.393(8) . ?
C2A C3A 1.377(9) . ?
C2A H2AA 0.9300 . ?
C3A C4A 1.382(10) . ?
C3A H3AA 0.9300 . ?
C4A C5A 1.379(9) . ?
C4A H4AA 0.9300 . ?
C5A C6A 1.388(8) . ?
C5A H5AA 0.9300 . ?
C6A C7A 1.430(8) . ?
C8A C9A 1.478(11) . ?
C8A H8AA 0.9700 . ?
C8A H8AB 0.9700 . ?
C9A C10A 1.498(9) . ?
C9A H9AA 0.9700 . ?
C9A H9AB 0.9700 . ?
C10A H10A 0.9700 . ?
C10A H10B 0.9700 . ?
Se2 C1B 1.898(6) . ?
Se2 N2 1.980(5) . ?
Se2 Br2 2.7164(11) . ?
O2 C7B 1.319(8) . ?
O2 C8B 1.460(8) . ?
N2 C7B 1.292(8) . ?
N2 C10B 1.458(8) . ?
C1B C6B 1.389(9) . ?
C1B C2B 1.390(8) . ?
C2B C3B 1.375(9) . ?
C2B H2BA 0.9300 . ?
C3B C4B 1.385(10) . ?
C3B H3BA 0.9300 . ?
C4B C5B 1.374(9) . ?
C4B H4BA 0.9300 . ?
C5B C6B 1.391(8) . ?
C5B H5BA 0.9300 . ?
C6B C7B 1.426(8) . ?
C8B C9B 1.460(12) . ?
C8B H8BA 0.9700 . ?
C8B H8BB 0.9700 . ?
C9B C10B 1.469(11) . ?
C9B H9BA 0.9700 . ?
C9B H9BB 0.9700 . ?
C10B H10C 0.9700 . ?
C10B H10D 0.9700 . ?
